data_7155460
loop_
_publ_author_name
'Guo, Shenghai'
'Zhai, Jianhui'
'Fan, Xuesen'

_publ_section_title
;
 An I2-mediated cascade reaction of 2'-bromoacetophenones with
 benzohydrazides/benzamides leading to quinazolino[3,2-b]cinnoline or
 tryptanthrin derivatives.
;
_journal_issue 6
_journal_name_full 'Organic &amp; biomolecular chemistry'
_journal_page_first 1521
_journal_page_last 1529
_journal_paper_doi 10.1039/c6ob02699k
_journal_volume 15
_journal_year 2017
_chemical_formula_moiety 'C21 H13 N3 O2'
_chemical_formula_sum 'C21 H13 N3 O2'
_chemical_formula_weight 339.34
_chemical_name_systematic
; 
 ? 
;
_space_group_IT_number 2
_symmetry_cell_setting triclinic
_symmetry_space_group_name_Hall '-P 1'
_symmetry_space_group_name_H-M 'P -1'
_atom_sites_solution_hydrogens geom
_atom_sites_solution_primary direct
_atom_sites_solution_secondary difmap
_audit_creation_method SHELXL-97
_audit_update_record
;
2016-12-06 deposited with the CCDC.
2017-01-18 downloaded from the CCDC.
;
_cell_angle_alpha 64.336(15)
_cell_angle_beta 72.042(17)
_cell_angle_gamma 88.506(18)
_cell_formula_units_Z 2
_cell_length_a 7.617(12)
_cell_length_b 10.617(17)
_cell_length_c 11.452(18)
_cell_measurement_reflns_used 2193
_cell_measurement_temperature 295(2)
_cell_measurement_theta_max 27.323
_cell_measurement_theta_min 2.228
_cell_volume 788(2)
_computing_cell_refinement
;
CrysAlis Pro (Agilent, 2013)
;
_computing_data_collection
;
CrysAlis Pro (Agilent, 2013)
;
_computing_data_reduction
;
CrysAlis Pro (Agilent, 2013)
;
_computing_molecular_graphics '(K. Brandenburg, Diamond 3.1, 2009)'
_computing_publication_material '(K. Brandenburg, Diamond 3.1, 2009)'
_computing_structure_refinement 'SHELXL-97 (Sheldrick, 1997)'
_computing_structure_solution 'SHELXS-97 (Sheldrick, 1990)'
_diffrn_ambient_temperature 295(2)
_diffrn_detector_area_resol_mean 16.1954
_diffrn_measured_fraction_theta_full 0.985
_diffrn_measured_fraction_theta_max 0.985
_diffrn_measurement_device_type 'Xcalibur, Eos'
_diffrn_measurement_method '\w scans'
_diffrn_radiation_monochromator graphite
_diffrn_radiation_source 'Enhance (Mo) X-ray Source'
_diffrn_radiation_type MoK\a
_diffrn_radiation_wavelength 0.71073
_diffrn_reflns_av_R_equivalents 0.0232
_diffrn_reflns_av_sigmaI/netI 0.0392
_diffrn_reflns_limit_h_max 9
_diffrn_reflns_limit_h_min -9
_diffrn_reflns_limit_k_max 13
_diffrn_reflns_limit_k_min -13
_diffrn_reflns_limit_l_max 14
_diffrn_reflns_limit_l_min -14
_diffrn_reflns_number 6049
_diffrn_reflns_theta_full 27.42
_diffrn_reflns_theta_max 27.42
_diffrn_reflns_theta_min 2.09
_exptl_absorpt_coefficient_mu 0.095
_exptl_absorpt_correction_T_max 0.9841
_exptl_absorpt_correction_T_min 0.9822
_exptl_absorpt_correction_type multi-scan
_exptl_absorpt_process_details
; 
CrysAlis Pro (Agilent, 2013)
Empirical absorption correction using spherical harmonics,
 implemented in SCALE3 ABSPACK scaling algorithm.
;
_exptl_crystal_colour colorless
_exptl_crystal_density_diffrn 1.430
_exptl_crystal_density_method 'not measured'
_exptl_crystal_description block
_exptl_crystal_F_000 352
_exptl_crystal_size_max 0.19
_exptl_crystal_size_mid 0.18
_exptl_crystal_size_min 0.17
_refine_diff_density_max 0.338
_refine_diff_density_min -0.382
_refine_diff_density_rms 0.088
_refine_ls_extinction_method none
_refine_ls_goodness_of_fit_ref 1.053
_refine_ls_hydrogen_treatment constr
_refine_ls_matrix_type full
_refine_ls_number_parameters 235
_refine_ls_number_reflns 3309
_refine_ls_number_restraints 0
_refine_ls_restrained_S_all 1.053
_refine_ls_R_factor_all 0.0871
_refine_ls_R_factor_gt 0.0682
_refine_ls_shift/su_max 0.000
_refine_ls_shift/su_mean 0.000
_refine_ls_structure_factor_coef Fsqd
_refine_ls_weighting_details 'calc w=1/[\s^2^(Fo^2^)+(0.1200P)^2^+0.0000P] where P=(Fo^2^+2Fc^2^)/3'
_refine_ls_weighting_scheme calc
_refine_ls_wR_factor_gt 0.1250
_refine_ls_wR_factor_ref 0.1672
_reflns_number_gt 2807
_reflns_number_total 3533
_reflns_threshold_expression >2sigma(I)
_cod_data_source_file c6ob02699k2.cif
_cod_data_source_block zxy2_0m
_cod_depositor_comments 'Adding full bibliography for 7155460.cif.'
_cod_database_code 7155460

loop_
_symmetry_equiv_pos_as_xyz
'x, y, z'
'-x, -y, -z'

loop_
_atom_site_label
_atom_site_type_symbol
_atom_site_fract_x
_atom_site_fract_y
_atom_site_fract_z
_atom_site_U_iso_or_equiv
_atom_site_adp_type
_atom_site_occupancy
_atom_site_symmetry_multiplicity
_atom_site_calc_flag
_atom_site_refinement_flags
O1 O 0.5452(3) 0.28652(19) 0.58926(18) 0.0563(6) Uani 1 1 d .
O2 O 0.8800(3) -0.22659(17) 0.64637(17) 0.0523(5) Uani 1 1 d .
N1 N 0.7695(3) -0.00387(19) 0.46502(18) 0.0383(5) Uani 1 1 d .
N2 N 0.7122(2) 0.09915(19) 0.61696(17) 0.0340(5) Uani 1 1 d .
N3 N 0.7208(3) 0.09958(19) 0.73856(17) 0.0373(5) Uani 1 1 d .
C1 C 0.8233(3) 0.2284(2) 0.7139(2) 0.0356(5) Uani 1 1 d .
C2 C 0.7300(3) 0.3148(3) 0.7679(2) 0.0450(6) Uani 1 1 d .
H2 H 0.6033 0.2928 0.8167 0.054 Uiso 1 1 calc R
C3 C 0.8275(4) 0.4343(3) 0.7482(2) 0.0490(6) Uani 1 1 d .
H3 H 0.7662 0.4926 0.7847 0.059 Uiso 1 1 calc R
C4 C 1.1066(3) 0.3813(3) 0.6217(2) 0.0455(6) Uani 1 1 d .
H4 H 1.2333 0.4038 0.5729 0.055 Uiso 1 1 calc R
C5 C 1.0108(3) 0.2607(2) 0.6405(2) 0.0394(6) Uani 1 1 d .
H5 H 1.0724 0.2024 0.6041 0.047 Uiso 1 1 calc R
C6 C 1.0138(4) 0.4675(2) 0.6753(2) 0.0464(6) Uani 1 1 d .
H6 H 1.0780 0.5486 0.6618 0.056 Uiso 1 1 calc R
C7 C 0.6222(3) 0.2092(2) 0.5431(2) 0.0385(5) Uani 1 1 d .
C8 C 0.6376(3) 0.2174(2) 0.4098(2) 0.0377(5) Uani 1 1 d .
C9 C 0.5780(3) 0.3318(3) 0.3168(3) 0.0494(6) Uani 1 1 d .
H9 H 0.5270 0.4015 0.3403 0.059 Uiso 1 1 calc R
C10 C 0.5956(4) 0.3399(3) 0.1904(3) 0.0561(7) Uani 1 1 d .
H10 H 0.5576 0.4162 0.1279 0.067 Uiso 1 1 calc R
C11 C 0.6696(4) 0.2352(3) 0.1554(3) 0.0580(7) Uani 1 1 d .
H11 H 0.6816 0.2423 0.0694 0.070 Uiso 1 1 calc R
C12 C 0.7255(4) 0.1210(3) 0.2467(2) 0.0494(6) Uani 1 1 d .
H12 H 0.7723 0.0503 0.2232 0.059 Uiso 1 1 calc R
C13 C 0.7117(3) 0.1115(2) 0.3750(2) 0.0383(5) Uani 1 1 d .
C14 C 0.7700(3) -0.0056(2) 0.5780(2) 0.0327(5) Uani 1 1 d .
C15 C 0.8208(3) -0.1359(2) 0.6794(2) 0.0360(5) Uani 1 1 d .
C16 C 0.7922(3) -0.1437(2) 0.8144(2) 0.0377(5) Uani 1 1 d .
C17 C 0.8173(4) -0.2680(3) 0.9195(2) 0.0494(6) Uani 1 1 d .
H17 H 0.8408 -0.3473 0.9047 0.059 Uiso 1 1 calc R
C18 C 0.8077(4) -0.2738(3) 1.0427(3) 0.0566(7) Uani 1 1 d .
H18 H 0.8237 -0.3565 1.1118 0.068 Uiso 1 1 calc R
C19 C 0.7738(4) -0.1554(3) 1.0637(2) 0.0570(7) Uani 1 1 d .
H19 H 0.7687 -0.1589 1.1473 0.068 Uiso 1 1 calc R
C20 C 0.7474(4) -0.0323(3) 0.9632(2) 0.0526(7) Uani 1 1 d .
H20 H 0.7257 0.0466 0.9788 0.063 Uiso 1 1 calc R
C21 C 0.7532(3) -0.0262(2) 0.8371(2) 0.0364(5) Uani 1 1 d .

loop_
_atom_site_aniso_label
_atom_site_aniso_U_11
_atom_site_aniso_U_22
_atom_site_aniso_U_33
_atom_site_aniso_U_23
_atom_site_aniso_U_13
_atom_site_aniso_U_12
O1 0.0698(12) 0.0603(12) 0.0544(11) -0.0336(9) -0.0312(9) 0.0382(10)
O2 0.0713(12) 0.0356(10) 0.0518(10) -0.0224(8) -0.0193(9) 0.0183(8)
N1 0.0436(10) 0.0365(11) 0.0364(10) -0.0187(8) -0.0120(8) 0.0057(8)
N2 0.0420(10) 0.0322(10) 0.0294(9) -0.0146(7) -0.0131(7) 0.0104(8)
N3 0.0525(11) 0.0309(10) 0.0305(9) -0.0148(8) -0.0150(8) 0.0096(8)
C1 0.0484(12) 0.0304(11) 0.0279(10) -0.0124(8) -0.0140(8) 0.0110(9)
C2 0.0498(13) 0.0438(14) 0.0443(12) -0.0257(11) -0.0111(10) 0.0147(11)
C3 0.0653(16) 0.0400(13) 0.0524(13) -0.0282(11) -0.0234(12) 0.0203(12)
C4 0.0464(13) 0.0464(14) 0.0375(11) -0.0117(10) -0.0162(10) 0.0079(10)
C5 0.0485(12) 0.0393(12) 0.0338(11) -0.0187(9) -0.0155(9) 0.0160(10)
C6 0.0647(15) 0.0327(12) 0.0453(12) -0.0137(10) -0.0282(11) 0.0072(11)
C7 0.0407(11) 0.0368(12) 0.0393(11) -0.0166(9) -0.0162(9) 0.0126(9)
C8 0.0362(11) 0.0393(12) 0.0356(11) -0.0135(9) -0.0140(9) 0.0033(9)
C9 0.0492(13) 0.0496(15) 0.0465(13) -0.0153(11) -0.0218(11) 0.0142(11)
C10 0.0575(15) 0.0583(17) 0.0443(13) -0.0091(12) -0.0268(12) 0.0080(13)
C11 0.0625(16) 0.075(2) 0.0365(13) -0.0210(13) -0.0227(12) 0.0056(14)
C12 0.0541(14) 0.0577(16) 0.0429(13) -0.0260(12) -0.0189(11) 0.0051(12)
C13 0.0374(11) 0.0410(13) 0.0335(11) -0.0137(9) -0.0117(9) 0.0021(9)
C14 0.0333(10) 0.0295(11) 0.0330(10) -0.0144(9) -0.0074(8) 0.0027(8)
C15 0.0380(11) 0.0286(11) 0.0410(12) -0.0159(9) -0.0122(9) 0.0042(9)
C16 0.0388(11) 0.0320(12) 0.0360(11) -0.0103(9) -0.0117(9) 0.0060(9)
C17 0.0603(15) 0.0335(13) 0.0459(13) -0.0081(10) -0.0207(11) 0.0078(11)
C18 0.0679(17) 0.0450(15) 0.0433(13) -0.0035(11) -0.0247(12) 0.0098(13)
C19 0.0762(18) 0.0572(17) 0.0324(12) -0.0123(11) -0.0225(12) 0.0084(14)
C20 0.0756(18) 0.0464(15) 0.0352(12) -0.0166(11) -0.0204(12) 0.0120(13)
C21 0.0399(11) 0.0336(12) 0.0310(11) -0.0106(9) -0.0113(9) 0.0035(9)

loop_
_atom_type_symbol
_atom_type_description
_atom_type_scat_dispersion_real
_atom_type_scat_dispersion_imag
_atom_type_scat_source
C C 0.0033 0.0016 'International Tables Vol C Tables 4.2.6.8 and 6.1.1.4'
H H 0.0000 0.0000 'International Tables Vol C Tables 4.2.6.8 and 6.1.1.4'
N N 0.0061 0.0033 'International Tables Vol C Tables 4.2.6.8 and 6.1.1.4'
O O 0.0106 0.0060 'International Tables Vol C Tables 4.2.6.8 and 6.1.1.4'

loop_
_geom_angle_atom_site_label_1
_geom_angle_atom_site_label_2
_geom_angle_atom_site_label_3
_geom_angle
C14 N1 C13 118.1(2)
C14 N2 N3 123.84(17)
C14 N2 C7 121.7(2)
N3 N2 C7 114.21(17)
C21 N3 N2 117.12(19)
C21 N3 C1 115.6(2)
N2 N3 C1 113.32(16)
C5 C1 C2 120.9(2)
C5 C1 N3 120.07(19)
C2 C1 N3 119.0(2)
C3 C2 C1 119.2(2)
C3 C2 H2 120.4
C1 C2 H2 120.4
C6 C3 C2 120.5(2)
C6 C3 H3 119.8
C2 C3 H3 119.8
C6 C4 C5 120.0(2)
C6 C4 H4 120.0
C5 C4 H4 120.0
C1 C5 C4 119.2(2)
C1 C5 H5 120.4
C4 C5 H5 120.4
C3 C6 C4 120.3(2)
C3 C6 H6 119.8
C4 C6 H6 119.8
O1 C7 N2 121.3(2)
O1 C7 C8 125.9(2)
N2 C7 C8 112.79(19)
C13 C8 C9 120.2(2)
C13 C8 C7 120.1(2)
C9 C8 C7 119.7(2)
C10 C9 C8 119.4(3)
C10 C9 H9 120.3
C8 C9 H9 120.3
C9 C10 C11 120.5(2)
C9 C10 H10 119.7
C11 C10 H10 119.7
C12 C11 C10 120.7(2)
C12 C11 H11 119.7
C10 C11 H11 119.7
C11 C12 C13 119.8(3)
C11 C12 H12 120.1
C13 C12 H12 120.1
N1 C13 C12 118.9(2)
N1 C13 C8 121.7(2)
C12 C13 C8 119.4(2)
N1 C14 N2 124.16(19)
N1 C14 C15 117.6(2)
N2 C14 C15 118.0(2)
O2 C15 C16 124.2(2)
O2 C15 C14 119.7(2)
C16 C15 C14 116.2(2)
C21 C16 C17 119.7(2)
C21 C16 C15 120.42(19)
C17 C16 C15 119.7(2)
C18 C17 C16 120.8(3)
C18 C17 H17 119.6
C16 C17 H17 119.6
C17 C18 C19 119.3(2)
C17 C18 H18 120.3
C19 C18 H18 120.3
C20 C19 C18 121.2(3)
C20 C19 H19 119.4
C18 C19 H19 119.4
C19 C20 C21 119.8(3)
C19 C20 H20 120.1
C21 C20 H20 120.1
C16 C21 N3 122.7(2)
C16 C21 C20 119.0(2)
N3 C21 C20 118.3(2)

loop_
_geom_bond_atom_site_label_1
_geom_bond_atom_site_label_2
_geom_bond_distance
O1 C7 1.206(3)
O2 C15 1.208(3)
N1 C14 1.287(3)
N1 C13 1.384(3)
N2 C14 1.383(3)
N2 N3 1.416(3)
N2 C7 1.418(3)
N3 C21 1.403(3)
N3 C1 1.465(3)
C1 C5 1.378(4)
C1 C2 1.384(3)
C2 C3 1.382(4)
C2 H2 0.9300
C3 C6 1.369(4)
C3 H3 0.9300
C4 C6 1.378(4)
C4 C5 1.389(4)
C4 H4 0.9300
C5 H5 0.9300
C6 H6 0.9300
C7 C8 1.459(4)
C8 C13 1.399(4)
C8 C9 1.401(3)
C9 C10 1.375(4)
C9 H9 0.9300
C10 C11 1.389(4)
C10 H10 0.9300
C11 C12 1.377(4)
C11 H11 0.9300
C12 C13 1.398(4)
C12 H12 0.9300
C14 C15 1.506(3)
C15 C16 1.459(4)
C16 C21 1.388(4)
C16 C17 1.407(3)
C17 C18 1.365(4)
C17 H17 0.9300
C18 C19 1.383(4)
C18 H18 0.9300
C19 C20 1.379(4)
C19 H19 0.9300
C20 C21 1.403(4)
C20 H20 0.9300

loop_
_geom_torsion_atom_site_label_1
_geom_torsion_atom_site_label_2
_geom_torsion_atom_site_label_3
_geom_torsion_atom_site_label_4
_geom_torsion
C14 N2 N3 C21 -13.6(3)
C7 N2 N3 C21 160.70(19)
C14 N2 N3 C1 125.0(2)
C7 N2 N3 C1 -60.7(3)
C21 N3 C1 C5 74.5(3)
N2 N3 C1 C5 -64.8(2)
C21 N3 C1 C2 -104.2(3)
N2 N3 C1 C2 116.6(2)
C5 C1 C2 C3 -0.5(3)
N3 C1 C2 C3 178.15(19)
C1 C2 C3 C6 0.5(4)
C2 C1 C5 C4 0.4(3)
N3 C1 C5 C4 -178.18(18)
C6 C4 C5 C1 -0.5(3)
C2 C3 C6 C4 -0.6(4)
C5 C4 C6 C3 0.5(3)
C14 N2 C7 O1 167.7(2)
N3 N2 C7 O1 -6.7(3)
C14 N2 C7 C8 -13.3(3)
N3 N2 C7 C8 172.24(17)
O1 C7 C8 C13 -172.6(2)
N2 C7 C8 C13 8.5(3)
O1 C7 C8 C9 7.5(4)
N2 C7 C8 C9 -171.4(2)
C13 C8 C9 C10 -0.9(4)
C7 C8 C9 C10 179.0(2)
C8 C9 C10 C11 0.8(4)
C9 C10 C11 C12 0.4(4)
C10 C11 C12 C13 -1.5(4)
C14 N1 C13 C12 174.50(19)
C14 N1 C13 C8 -6.5(3)
C11 C12 C13 N1 -179.7(2)
C11 C12 C13 C8 1.3(4)
C9 C8 C13 N1 -179.1(2)
C7 C8 C13 N1 1.0(3)
C9 C8 C13 C12 -0.1(4)
C7 C8 C13 C12 -180.0(2)
C13 N1 C14 N2 1.6(3)
C13 N1 C14 C15 176.00(17)
N3 N2 C14 N1 -177.11(19)
C7 N2 C14 N1 9.0(3)
N3 N2 C14 C15 8.5(3)
C7 N2 C14 C15 -165.35(19)
N1 C14 C15 O2 8.7(3)
N2 C14 C15 O2 -176.6(2)
N1 C14 C15 C16 -170.77(18)
N2 C14 C15 C16 4.0(3)
O2 C15 C16 C21 169.3(2)
C14 C15 C16 C21 -11.3(3)
O2 C15 C16 C17 -6.1(4)
C14 C15 C16 C17 173.28(19)
C21 C16 C17 C18 -1.4(4)
C15 C16 C17 C18 174.1(2)
C16 C17 C18 C19 -0.4(4)
C17 C18 C19 C20 0.8(4)
C18 C19 C20 C21 0.5(4)
C17 C16 C21 N3 -177.9(2)
C15 C16 C21 N3 6.6(3)
C17 C16 C21 C20 2.7(4)
C15 C16 C21 C20 -172.8(2)
N2 N3 C21 C16 5.7(3)
C1 N3 C21 C16 -131.9(2)
N2 N3 C21 C20 -174.90(19)
C1 N3 C21 C20 47.5(3)
C19 C20 C21 C16 -2.3(4)
C19 C20 C21 N3 178.3(2)
